data_4503918
loop_
_publ_author_name
'Pham, David'
'Ceron-Bertran, Jordi'
'Olmstead, Marilyn M.'
'Mascal, Mark'
'Balch, Alan L.'

_publ_section_title
;
 Ordered Crystals of Fullerenes Produced by Cocrystallization with
 Halogenated Azatriquinacenes
;
_journal_issue 1
_journal_name_full 'Crystal Growth &amp; Design'
_journal_page_first 75
_journal_paper_doi 10.1021/cg060438w
_journal_volume 7
_journal_year 2007
_chemical_formula_moiety 'C60, C9 Br3 Cl6 N'
_chemical_formula_sum 'C69 Br3 Cl6 N'
_chemical_formula_weight 1295.13
_chemical_name_common C60-TBHCA
_chemical_name_systematic
; 
 ? 
;
_space_group_IT_number 14
_symmetry_cell_setting monoclinic
_symmetry_space_group_name_Hall '-P 2ybc'
_symmetry_space_group_name_H-M 'P 1 21/c 1'
_atom_sites_solution_hydrogens geom
_atom_sites_solution_primary direct
_atom_sites_solution_secondary difmap
_audit_creation_method SHELXL-97
_cell_angle_alpha 90.00
_cell_angle_beta 99.566(3)
_cell_angle_gamma 90.00
_cell_formula_units_Z 4
_cell_length_a 10.1657(13)
_cell_length_b 15.399(2)
_cell_length_c 26.177(3)
_cell_measurement_reflns_used 2
_cell_measurement_temperature 90(2)
_cell_measurement_theta_max 27.45
_cell_measurement_theta_min 2.30
_cell_volume 4040.8(9)
_computing_cell_refinement SAINT
_computing_data_collection 'SMART 5.054 (Bruker, 2003)'
_computing_data_reduction 'SAINT 6.45A (Bruker, 2003)'
_computing_molecular_graphics 'SHELXTL 5.1, XP (Sheldrick, 1994)'
_computing_publication_material 'SHELXS-97 (Sheldrick, 1990)'
_computing_structure_refinement 'SHELXL-97 (Sheldrick, 1997)'
_computing_structure_solution 'SHELXS-97 (Sheldrick, 1990)'
_diffrn_ambient_temperature 90(2)
_diffrn_detector_area_resol_mean 8.3
_diffrn_measured_fraction_theta_full 0.860
_diffrn_measured_fraction_theta_max 0.860
_diffrn_measurement_device_type 'Bruker SMART 1000'
_diffrn_measurement_method \w
_diffrn_radiation_monochromator graphite
_diffrn_radiation_source 'fine-focus sealed tube'
_diffrn_radiation_type MoK\a
_diffrn_radiation_wavelength 0.71073
_diffrn_reflns_av_R_equivalents 0.0000
_diffrn_reflns_av_sigmaI/netI 0.0584
_diffrn_reflns_limit_h_max 13
_diffrn_reflns_limit_h_min -13
_diffrn_reflns_limit_k_max 19
_diffrn_reflns_limit_k_min -19
_diffrn_reflns_limit_l_max 33
_diffrn_reflns_limit_l_min 0
_diffrn_reflns_number 17002
_diffrn_reflns_theta_full 27.49
_diffrn_reflns_theta_max 27.49
_diffrn_reflns_theta_min 1.54
_diffrn_standards_number 0
_exptl_absorpt_coefficient_mu 3.453
_exptl_absorpt_correction_T_max 0.7240
_exptl_absorpt_correction_T_min 0.1688
_exptl_absorpt_correction_type multi-scan
_exptl_absorpt_process_details 'SADABS 2.10 (Sheldrick, 2003)'
_exptl_crystal_colour Black
_exptl_crystal_density_diffrn 2.129
_exptl_crystal_density_method 'not measured'
_exptl_crystal_description Prism
_exptl_crystal_F_000 2512
_exptl_crystal_size_max 0.10
_exptl_crystal_size_mid 0.08
_exptl_crystal_size_min 0.065
_refine_diff_density_max 0.889
_refine_diff_density_min -0.939
_refine_diff_density_rms 0.155
_refine_ls_extinction_method none
_refine_ls_goodness_of_fit_ref 1.028
_refine_ls_hydrogen_treatment none
_refine_ls_matrix_type full
_refine_ls_number_parameters 191
_refine_ls_number_reflns 17261
_refine_ls_number_restraints 0
_refine_ls_restrained_S_all 1.028
_refine_ls_R_factor_all 0.0822
_refine_ls_R_factor_gt 0.0663
_refine_ls_shift/su_max 0.000
_refine_ls_shift/su_mean 0.000
_refine_ls_structure_factor_coef Fsqd
_refine_ls_weighting_details 'calc w=1/[\s^2^(Fo^2^)+(0.0949P)^2^+33.8252P] where P=(Fo^2^+2Fc^2^)/3'
_refine_ls_weighting_scheme calc
_refine_ls_wR_factor_gt 0.1813
_refine_ls_wR_factor_ref 0.1882
_reflns_number_gt 13436
_reflns_number_total 17261
_reflns_threshold_expression I>2\s(I)
_cod_data_source_file cg060438wsi20060709_080407.cif
_cod_data_source_block dp140
_cod_depositor_comments
;
The following automatic conversions were performed:

'_symmetry_cell_setting' value 'Monoclinic' changed to 'monoclinic'
according to /home/saulius/struct/CIF-dictionaries/cif_core.dic
dictionary named 'cif_core.dic' version 2.4.1 from
2010-06-29.

'_exptl_absorpt_correction_type' value 'Multi-scan'
changed to 'multi-scan' according to
/home/saulius/struct/CIF-dictionaries/cif_core.dic dictionary named
'cif_core.dic' version 2.4.1 from 2010-06-29.

Automatic conversion script
Id: cif_fix_values 1715 2011-07-08 13:25:40Z adriana 
;
_cod_original_cell_volume 4040.9(9)
_cod_original_sg_symbol_H-M 'P 21/c'
_cod_database_code 4503918

loop_
_symmetry_equiv_pos_as_xyz
'x, y, z'
'-x, y+1/2, -z+1/2'
'-x, -y, -z'
'x, -y-1/2, z-1/2'

loop_
_atom_site_label
_atom_site_type_symbol
_atom_site_fract_x
_atom_site_fract_y
_atom_site_fract_z
_atom_site_U_iso_or_equiv
_atom_site_adp_type
_atom_site_occupancy
_atom_site_symmetry_multiplicity
_atom_site_calc_flag
_atom_site_refinement_flags
_atom_site_disorder_assembly
_atom_site_disorder_group
Br1 Br 0.51586(7) 0.09844(4) 0.21692(3) 0.01535(17) Uani 1 1 d . . .
Br2 Br 0.81576(6) 0.25778(5) 0.13620(3) 0.01511(16) Uani 1 1 d . . .
Br3 Br 0.50944(7) 0.39767(4) 0.22069(3) 0.01446(16) Uani 1 1 d . . .
Cl1 Cl 0.18634(16) 0.35334(11) 0.15304(6) 0.0135(4) Uani 1 1 d . . .
Cl2 Cl 0.19321(16) 0.13583(10) 0.14731(6) 0.0136(4) Uani 1 1 d . . .
Cl3 Cl 0.43309(16) 0.02616(11) 0.08876(6) 0.0133(4) Uani 1 1 d . . .
Cl4 Cl 0.64835(16) 0.14258(10) 0.03162(6) 0.0125(3) Uani 1 1 d . . .
Cl5 Cl 0.63530(16) 0.37580(10) 0.03444(6) 0.0128(4) Uani 1 1 d . . .
Cl6 Cl 0.40919(16) 0.47455(10) 0.09511(6) 0.0135(4) Uani 1 1 d . . .
N1 N 0.5453(5) 0.2505(3) 0.15681(19) 0.0084(10) Uiso 1 1 d . . .
C1 C 0.3248(6) 0.2908(4) 0.1546(2) 0.0080(13) Uiso 1 1 d . . .
C2 C 0.3258(6) 0.2046(4) 0.1516(2) 0.0100(14) Uiso 1 1 d . . .
C3 C 0.4657(6) 0.1714(4) 0.1540(2) 0.0084(14) Uiso 1 1 d . . .
C4 C 0.4993(6) 0.1254(4) 0.1078(2) 0.0105(14) Uiso 1 1 d . . .
C5 C 0.5835(6) 0.1706(4) 0.0848(2) 0.0076(13) Uiso 1 1 d . . .
C6 C 0.6187(6) 0.2546(4) 0.1135(2) 0.0106(12) Uiso 1 1 d . . .
C7 C 0.5743(6) 0.3391(4) 0.0877(2) 0.0100(14) Uiso 1 1 d . . .
C8 C 0.4870(6) 0.3783(4) 0.1112(2) 0.0095(14) Uiso 1 1 d . . .
C9 C 0.4607(6) 0.3274(4) 0.1567(2) 0.0091(14) Uiso 1 1 d . . .
C11 C 0.11085(14) 0.45577(7) 0.44556(5) 0.0130(14) Uiso 1 1 d G A 1
C12 C 0.00698(14) 0.47182(6) 0.40010(5) 0.0145(15) Uiso 1 1 d G A 1
C13 C 0.07098(14) 0.47355(6) 0.35587(5) 0.0156(15) Uiso 1 1 d G A 1
C14 C 0.21277(13) 0.45637(6) 0.37277(5) 0.0156(15) Uiso 1 1 d G A 1
C15 C 0.23552(13) 0.44533(7) 0.42866(5) 0.0135(15) Uiso 1 1 d G A 1
C16 C 0.08013(14) 0.40389(8) 0.48527(5) 0.0166(15) Uiso 1 1 d G A 1
C17 C -0.12154(12) 0.43479(7) 0.39752(5) 0.0162(15) Uiso 1 1 d G A 1
C18 C 0.00884(14) 0.43924(7) 0.30867(5) 0.0140(15) Uiso 1 1 d G A 1
C19 C 0.28280(12) 0.40920(8) 0.34298(5) 0.0149(15) Uiso 1 1 d G A 1
C20 C 0.32798(11) 0.38374(8) 0.45158(5) 0.0140(15) Uiso 1 1 d G A 1
C21 C -0.05333(13) 0.36413(9) 0.48204(5) 0.0151(15) Uiso 1 1 d G A 1
C22 C -0.14826(12) 0.38183(8) 0.43835(5) 0.0145(15) Uiso 1 1 d G A 1
C23 C -0.18568(11) 0.39885(8) 0.34753(5) 0.0150(15) Uiso 1 1 d G A 1
C24 C -0.12164(12) 0.40212(8) 0.30562(5) 0.0151(15) Uiso 1 1 d G A 1
C25 C 0.08264(14) 0.38784(8) 0.27752(4) 0.0167(15) Uiso 1 1 d G A 1
C26 C 0.21619(13) 0.37151(8) 0.29357(5) 0.0151(15) Uiso 1 1 d G A 1
C27 C 0.37917(10) 0.34648(8) 0.36704(5) 0.0133(14) Uiso 1 1 d G A 1
C28 C 0.39987(9) 0.33334(9) 0.41958(5) 0.0139(15) Uiso 1 1 d G A 1
C29 C 0.29668(12) 0.33037(9) 0.49284(4) 0.0098(14) Uiso 1 1 d G A 1
C30 C 0.17471(13) 0.34057(9) 0.50930(4) 0.0146(15) Uiso 1 1 d G A 1
C31 C -0.03920(13) 0.27648(9) 0.50390(4) 0.0155(15) Uiso 1 1 d G A 1
C32 C -0.23619(10) 0.30990(9) 0.41524(5) 0.0149(15) Uiso 1 1 d G A 1
C33 C -0.25750(9) 0.32367(9) 0.36046(5) 0.0119(14) Uiso 1 1 d G A 1
C34 C -0.13054(12) 0.32646(9) 0.27083(4) 0.0151(15) Uiso 1 1 d G A 1
C35 C -0.00357(14) 0.31713(9) 0.25365(4) 0.0136(15) Uiso 1 1 d G A 1
C36 C 0.26961(13) 0.29040(9) 0.28732(4) 0.0160(15) Uiso 1 1 d G A 1
C37 C 0.37324(10) 0.27074(9) 0.33303(5) 0.0135(15) Uiso 1 1 d G A 1
C38 C 0.41600(9) 0.24632(9) 0.44163(5) 0.0118(13) Uiso 1 1 d G A 1
C39 C 0.35036(11) 0.24383(9) 0.48740(4) 0.0117(13) Uiso 1 1 d G A 1
C40 C 0.10179(14) 0.26140(9) 0.52088(3) 0.0139(14) Uiso 1 1 d G A 1
C41 C -0.11977(12) 0.20925(9) 0.48128(5) 0.0142(15) Uiso 1 1 d G A 1
C42 C -0.22008(10) 0.22729(9) 0.43692(5) 0.0147(15) Uiso 1 1 d G A 1
C43 C -0.26669(9) 0.25393(9) 0.32731(5) 0.0173(14) Uiso 1 1 d G A 1
C44 C -0.19973(11) 0.25427(9) 0.28183(4) 0.0151(14) Uiso 1 1 d G A 1
C45 C 0.04881(14) 0.23623(9) 0.24815(3) 0.0133(14) Uiso 1 1 d G A 1
C46 C 0.18821(13) 0.22155(9) 0.26467(4) 0.0141(15) Uiso 1 1 d G A 1
C47 C 0.38668(10) 0.18926(9) 0.35353(5) 0.0135(15) Uiso 1 1 d G A 1
C48 C 0.40822(9) 0.17585(9) 0.40850(5) 0.0126(14) Uiso 1 1 d G A 1
C49 C 0.28105(12) 0.17115(9) 0.49775(4) 0.0125(14) Uiso 1 1 d G A 1
C50 C 0.15467(13) 0.18103(9) 0.51541(4) 0.0122(14) Uiso 1 1 d G A 1
C51 C -0.06484(13) 0.12488(8) 0.47528(5) 0.0124(14) Uiso 1 1 d G A 1
C52 C -0.23016(10) 0.15330(9) 0.40226(5) 0.0151(15) Uiso 1 1 d G A 1
C53 C -0.25202(9) 0.16461(9) 0.34884(5) 0.0147(15) Uiso 1 1 d G A 1
C54 C -0.14558(12) 0.16841(9) 0.27648(4) 0.0152(15) Uiso 1 1 d G A 1
C55 C -0.02452(13) 0.15942(9) 0.25982(4) 0.0161(15) Uiso 1 1 d G A 1
C56 C 0.20660(13) 0.13494(9) 0.28698(5) 0.0137(15) Uiso 1 1 d G A 1
C57 C 0.30116(12) 0.11865(8) 0.32978(5) 0.0131(14) Uiso 1 1 d G A 1
C58 C 0.33629(11) 0.10045(8) 0.42016(5) 0.0134(14) Uiso 1 1 d G A 1
C59 C 0.27422(12) 0.09626(8) 0.46281(5) 0.0118(14) Uiso 1 1 d G A 1
C60 C 0.06929(14) 0.11088(8) 0.49196(4) 0.0140(15) Uiso 1 1 d G A 1
C61 C -0.13226(12) 0.08849(8) 0.42542(5) 0.0150(15) Uiso 1 1 d G A 1
C62 C -0.17854(11) 0.11500(8) 0.31727(5) 0.0146(15) Uiso 1 1 d G A 1
C63 C 0.07203(14) 0.09577(8) 0.28352(5) 0.0164(15) Uiso 1 1 d G A 1
C64 C 0.27093(12) 0.06341(7) 0.37089(5) 0.0144(15) Uiso 1 1 d G A 1
C65 C 0.14461(13) 0.05778(7) 0.45873(5) 0.0144(15) Uiso 1 1 d G A 1
C66 C -0.06186(13) 0.04124(6) 0.39549(6) 0.0166(16) Uiso 1 1 d G A 1
C67 C -0.08599(13) 0.05278(7) 0.34054(5) 0.0136(14) Uiso 1 1 d G A 1
C68 C 0.04208(14) 0.04446(7) 0.32273(5) 0.0158(15) Uiso 1 1 d G A 1
C69 C 0.14310(13) 0.02740(6) 0.36850(6) 0.0146(15) Uiso 1 1 d G A 1
C70 C 0.08174(14) 0.02362(6) 0.41234(6) 0.0151(15) Uiso 1 1 d G A 1

loop_
_atom_site_aniso_label
_atom_site_aniso_U_11
_atom_site_aniso_U_22
_atom_site_aniso_U_33
_atom_site_aniso_U_23
_atom_site_aniso_U_13
_atom_site_aniso_U_12
Br1 0.0176(4) 0.0161(4) 0.0119(4) 0.0053(3) 0.0009(3) 0.0002(3)
Br2 0.0075(3) 0.0228(4) 0.0143(3) 0.0000(3) -0.0002(2) -0.0002(3)
Br3 0.0165(4) 0.0149(4) 0.0119(4) -0.0049(3) 0.0020(3) -0.0017(3)
Cl1 0.0129(8) 0.0135(9) 0.0150(9) 0.0020(7) 0.0052(7) 0.0035(7)
Cl2 0.0122(8) 0.0136(9) 0.0153(9) -0.0013(7) 0.0037(7) -0.0048(7)
Cl3 0.0137(8) 0.0107(9) 0.0159(9) -0.0027(7) 0.0036(7) -0.0025(6)
Cl4 0.0129(8) 0.0135(9) 0.0122(8) -0.0011(6) 0.0050(7) 0.0011(6)
Cl5 0.0138(8) 0.0130(9) 0.0131(8) 0.0017(6) 0.0066(7) -0.0012(6)
Cl6 0.0138(8) 0.0083(8) 0.0193(9) 0.0020(7) 0.0053(7) 0.0014(6)

loop_
_atom_type_symbol
_atom_type_description
_atom_type_scat_dispersion_real
_atom_type_scat_dispersion_imag
_atom_type_scat_source
C C 0.0033 0.0016 'International Tables Vol C Tables 4.2.6.8 and 6.1.1.4'
N N 0.0061 0.0033 'International Tables Vol C Tables 4.2.6.8 and 6.1.1.4'
Cl Cl 0.1484 0.1585 'International Tables Vol C Tables 4.2.6.8 and 6.1.1.4'
Br Br -0.2901 2.4595 'International Tables Vol C Tables 4.2.6.8 and 6.1.1.4'

loop_
_geom_angle_atom_site_label_1
_geom_angle_atom_site_label_2
_geom_angle_atom_site_label_3
_geom_angle
C3 N1 C6 110.3(5)
C3 N1 C9 110.8(4)
C6 N1 C9 109.9(5)
C2 C1 C9 111.4(6)
C2 C1 Cl1 125.3(5)
C9 C1 Cl1 123.2(5)
C1 C2 C3 110.7(6)
C1 C2 Cl2 127.6(5)
C3 C2 Cl2 121.6(5)
N1 C3 C4 103.7(5)
N1 C3 C2 103.4(5)
C4 C3 C2 118.1(5)
N1 C3 Br1 111.5(4)
C4 C3 Br1 110.0(4)
C2 C3 Br1 109.7(4)
C5 C4 C3 111.9(6)
C5 C4 Cl3 126.3(5)
C3 C4 Cl3 121.9(5)
C4 C5 C6 110.1(6)
C4 C5 Cl4 127.6(5)
C6 C5 Cl4 122.4(5)
N1 C6 C7 103.5(5)
N1 C6 C5 103.9(5)
C7 C6 C5 119.4(5)
N1 C6 Br2 112.8(4)
C7 C6 Br2 108.9(4)
C5 C6 Br2 108.3(4)
C8 C7 C6 111.3(6)
C8 C7 Cl5 126.7(5)
C6 C7 Cl5 122.0(5)
C7 C8 C9 111.2(6)
C7 C8 Cl6 127.5(5)
C9 C8 Cl6 121.3(5)
N1 C9 C1 103.6(5)
N1 C9 C8 104.1(5)
C1 C9 C8 117.4(5)
N1 C9 Br3 112.1(4)
C1 C9 Br3 109.8(4)
C8 C9 Br3 109.6(4)
C16 C11 C15 119.5
C16 C11 C12 118.8
C15 C11 C12 108.9
C17 C12 C13 120.8
C17 C12 C11 120.1
C13 C12 C11 107.3
C18 C13 C12 120.9
C18 C13 C14 118.6
C12 C13 C14 108.2
C19 C14 C15 120.5
C19 C14 C13 120.7
C15 C14 C13 108.1
C20 C15 C11 121.0
C20 C15 C14 119.6
C11 C15 C14 107.4
C11 C16 C30 120.0
C11 C16 C21 121.0
C30 C16 C21 106.5
C22 C17 C12 119.4
C22 C17 C23 110.2
C12 C17 C23 117.6
C13 C18 C24 118.6
C13 C18 C25 120.7
C24 C18 C25 108.3
C14 C19 C27 119.5
C14 C19 C26 120.5
C27 C19 C26 107.4
C15 C20 C28 119.3
C15 C20 C29 119.6
C28 C20 C29 109.2
C22 C21 C31 120.7
C22 C21 C16 118.0
C31 C21 C16 109.3
C21 C22 C17 122.8
C21 C22 C32 118.4
C17 C22 C32 107.6
C24 C23 C33 123.1
C24 C23 C17 120.1
C33 C23 C17 105.1
C23 C24 C18 122.0
C23 C24 C34 118.6
C18 C24 C34 108.1
C26 C25 C18 120.7
C26 C25 C35 118.9
C18 C25 C35 108.6
C25 C26 C36 121.1
C25 C26 C19 118.8
C36 C26 C19 109.1
C28 C27 C19 121.1
C28 C27 C37 118.5
C19 C27 C37 108.2
C27 C28 C20 120.0
C27 C28 C38 121.4
C20 C28 C38 107.6
C30 C29 C20 119.4
C30 C29 C39 120.2
C20 C29 C39 108.5
C29 C30 C16 120.5
C29 C30 C40 118.2
C16 C30 C40 109.0
C41 C31 C40 119.7
C41 C31 C21 120.5
C40 C31 C21 107.2
C42 C32 C33 122.2
C42 C32 C22 119.5
C33 C32 C22 106.1
C43 C33 C32 120.0
C43 C33 C23 117.7
C32 C33 C23 110.9
C44 C34 C35 120.1
C44 C34 C24 119.5
C35 C34 C24 107.8
C45 C35 C34 120.4
C45 C35 C25 120.2
C34 C35 C25 107.1
C26 C36 C46 120.9
C26 C36 C37 109.2
C46 C36 C37 118.1
C47 C37 C27 120.2
C47 C37 C36 121.0
C27 C37 C36 106.2
C48 C38 C28 118.8
C48 C38 C39 120.4
C28 C38 C39 108.1
C49 C39 C29 120.9
C49 C39 C38 120.1
C29 C39 C38 106.6
C50 C40 C31 120.0
C50 C40 C30 120.3
C31 C40 C30 108.0
C31 C41 C51 120.6
C31 C41 C42 119.2
C51 C41 C42 108.9
C32 C42 C41 121.7
C32 C42 C52 118.2
C41 C42 C52 108.7
C33 C43 C44 121.2
C33 C43 C53 119.5
C44 C43 C53 106.3
C34 C44 C54 120.2
C34 C44 C43 119.8
C54 C44 C43 108.1
C35 C45 C46 119.6
C35 C45 C55 119.6
C46 C45 C55 108.9
C36 C46 C45 119.4
C36 C46 C56 119.5
C45 C46 C56 108.7
C37 C47 C48 121.1
C37 C47 C57 120.2
C48 C47 C57 107.5
C38 C48 C58 118.7
C38 C48 C47 120.0
C58 C48 C47 109.4
C39 C49 C50 119.4
C39 C49 C59 119.4
C50 C49 C59 109.3
C40 C50 C49 121.0
C40 C50 C60 119.9
C49 C50 C60 106.7
C60 C51 C41 119.4
C60 C51 C61 120.6
C41 C51 C61 107.9
C53 C52 C42 120.9
C53 C52 C61 119.0
C42 C52 C61 107.7
C52 C53 C62 120.3
C52 C53 C43 119.2
C62 C53 C43 107.8
C55 C54 C62 120.7
C55 C54 C44 119.7
C62 C54 C44 108.2
C54 C55 C63 120.5
C54 C55 C45 119.9
C63 C55 C45 107.7
C57 C56 C46 121.4
C57 C56 C63 119.3
C46 C56 C63 107.0
C56 C57 C64 120.6
C56 C57 C47 119.8
C64 C57 C47 107.8
C59 C58 C48 122.1
C59 C58 C64 119.7
C48 C58 C64 107.5
C58 C59 C65 120.0
C58 C59 C49 119.3
C65 C59 C49 108.6
C51 C60 C50 120.4
C51 C60 C65 118.5
C50 C60 C65 108.9
C66 C61 C52 120.8
C66 C61 C51 120.1
C52 C61 C51 106.8
C67 C62 C53 119.4
C67 C62 C54 119.4
C53 C62 C54 109.6
C68 C63 C55 119.4
C68 C63 C56 120.4
C55 C63 C56 107.6
C69 C64 C57 120.6
C69 C64 C58 118.3
C57 C64 C58 107.8
C70 C65 C59 120.6
C70 C65 C60 120.9
C59 C65 C60 106.5
C61 C66 C67 119.7
C61 C66 C70 121.0
C67 C66 C70 108.6
C62 C67 C66 120.7
C62 C67 C68 119.3
C66 C67 C68 107.3
C63 C68 C67 120.7
C63 C68 C69 120.2
C67 C68 C69 107.2
C70 C69 C64 121.1
C70 C69 C68 109.4
C64 C69 C68 118.9
C65 C70 C69 120.2
C65 C70 C66 118.9
C69 C70 C66 107.5

loop_
_geom_bond_atom_site_label_1
_geom_bond_atom_site_label_2
_geom_bond_distance
Br1 C3 1.989(6)
Br2 C6 1.994(6)
Br3 C9 1.985(6)
Cl1 C1 1.700(6)
Cl2 C2 1.703(6)
Cl3 C4 1.711(7)
Cl4 C5 1.693(6)
Cl5 C7 1.712(7)
Cl6 C8 1.701(6)
N1 C3 1.458(8)
N1 C6 1.459(8)
N1 C9 1.463(8)
C1 C2 1.330(8)
C1 C9 1.484(8)
C2 C3 1.503(8)
C3 C4 1.490(9)
C4 C5 1.321(9)
C5 C6 1.508(9)
C6 C7 1.501(9)
C7 C8 1.309(9)
C8 C9 1.486(9)
C11 C16 1.3871
C11 C15 1.4192
C11 C12 1.4746
C12 C17 1.4168
C12 C13 1.4195
C13 C18 1.3948
C13 C14 1.4599
C14 C19 1.3517
C14 C15 1.4527
C15 C20 1.3984
C16 C30 1.4387
C16 C21 1.4780
C17 C22 1.4063
C17 C23 1.4698
C18 C24 1.4343
C18 C25 1.4344
C19 C27 1.4437
C19 C26 1.4755
C20 C28 1.4289
C20 C29 1.4344
C21 C22 1.3953
C21 C31 1.4637
C22 C32 1.4873
C23 C24 1.3665
C23 C33 1.4388
C24 C34 1.4723
C25 C26 1.3760
C25 C35 1.4704
C26 C36 1.3825
C27 C28 1.3714
C27 C37 1.4624
C28 C38 1.4575
C29 C30 1.3875
C29 C39 1.4560
C30 C40 1.4840
C31 C41 1.3900
C31 C40 1.4471
C32 C42 1.3915
C32 C33 1.4300
C33 C43 1.3741
C34 C44 1.3714
C34 C35 1.4429
C35 C45 1.3718
C36 C46 1.4133
C36 C37 1.4880
C37 C47 1.3626
C38 C48 1.3832
C38 C39 1.4656
C39 C49 1.3733
C40 C50 1.3663
C41 C51 1.4330
C41 C42 1.4394
C42 C52 1.4495
C43 C44 1.4663
C43 C53 1.4845
C44 C54 1.4479
C45 C46 1.4292
C45 C55 1.4573
C46 C56 1.4555
C47 C48 1.4341
C47 C57 1.4646
C48 C58 1.4318
C49 C50 1.4439
C49 C59 1.4664
C50 C60 1.4560
C51 C60 1.3778
C51 C61 1.4799
C52 C53 1.3899
C52 C61 1.4675
C53 C62 1.4247
C54 C55 1.3791
C54 C62 1.4310
C55 C63 1.4515
C56 C57 1.3727
C56 C63 1.4840
C57 C64 1.4443
C58 C59 1.3722
C58 C64 1.4647
C59 C65 1.4324
C60 C65 1.4943
C61 C66 1.3571
C62 C67 1.4085
C63 C68 1.3691
C64 C69 1.4046
C65 C70 1.3791
C66 C67 1.4296
C66 C70 1.4782
C67 C68 1.4596
C68 C69 1.4664
C69 C70 1.3955

loop_
_geom_torsion_atom_site_label_1
_geom_torsion_atom_site_label_2
_geom_torsion_atom_site_label_3
_geom_torsion_atom_site_label_4
_geom_torsion
C9 C1 C2 C3 2.9(8)
Cl1 C1 C2 C3 179.7(5)
C9 C1 C2 Cl2 -178.8(5)
Cl1 C1 C2 Cl2 -2.0(10)
C6 N1 C3 C4 2.4(6)
C9 N1 C3 C4 124.4(5)
C6 N1 C3 C2 -121.4(5)
C9 N1 C3 C2 0.6(6)
C6 N1 C3 Br1 120.8(4)
C9 N1 C3 Br1 -117.2(4)
C1 C2 C3 N1 -2.1(7)
Cl2 C2 C3 N1 179.4(4)
C1 C2 C3 C4 -115.9(7)
Cl2 C2 C3 C4 65.6(7)
C1 C2 C3 Br1 116.9(5)
Cl2 C2 C3 Br1 -61.5(6)
N1 C3 C4 C5 -1.6(7)
C2 C3 C4 C5 112.0(6)
Br1 C3 C4 C5 -121.0(5)
N1 C3 C4 Cl3 178.4(4)
C2 C3 C4 Cl3 -68.0(7)
Br1 C3 C4 Cl3 59.0(6)
C3 C4 C5 C6 0.3(7)
Cl3 C4 C5 C6 -179.8(5)
C3 C4 C5 Cl4 179.6(5)
Cl3 C4 C5 Cl4 -0.5(9)
C3 N1 C6 C7 123.2(5)
C9 N1 C6 C7 0.6(6)
C3 N1 C6 C5 -2.3(6)
C9 N1 C6 C5 -124.8(5)
C3 N1 C6 Br2 -119.3(4)
C9 N1 C6 Br2 118.2(4)
C4 C5 C6 N1 1.2(7)
Cl4 C5 C6 N1 -178.1(4)
C4 C5 C6 C7 -113.3(7)
Cl4 C5 C6 C7 67.3(7)
C4 C5 C6 Br2 121.4(5)
Cl4 C5 C6 Br2 -58.0(6)
N1 C6 C7 C8 -1.0(7)
C5 C6 C7 C8 113.8(7)
Br2 C6 C7 C8 -121.2(5)
N1 C6 C7 Cl5 178.7(4)
C5 C6 C7 Cl5 -66.5(7)
Br2 C6 C7 Cl5 58.5(6)
C6 C7 C8 C9 1.0(8)
Cl5 C7 C8 C9 -178.7(5)
C6 C7 C8 Cl6 -179.3(5)
Cl5 C7 C8 Cl6 1.0(10)
C3 N1 C9 C1 0.9(6)
C6 N1 C9 C1 123.2(5)
C3 N1 C9 C8 -122.4(5)
C6 N1 C9 C8 -0.1(6)
C3 N1 C9 Br3 119.2(4)
C6 N1 C9 Br3 -118.5(4)
C2 C1 C9 N1 -2.4(7)
Cl1 C1 C9 N1 -179.3(4)
C2 C1 C9 C8 111.7(7)
Cl1 C1 C9 C8 -65.2(7)
C2 C1 C9 Br3 -122.2(5)
Cl1 C1 C9 Br3 60.9(6)
C7 C8 C9 N1 -0.5(7)
Cl6 C8 C9 N1 179.8(4)
C7 C8 C9 C1 -114.3(6)
Cl6 C8 C9 C1 66.0(7)
C7 C8 C9 Br3 119.5(5)
Cl6 C8 C9 Br3 -60.2(6)
C16 C11 C12 C17 0.2
C15 C11 C12 C17 141.6
C16 C11 C12 C13 -143.1
C15 C11 C12 C13 -1.7
C17 C12 C13 C18 0.3
C11 C12 C13 C18 143.3
C17 C12 C13 C14 -141.4
C11 C12 C13 C14 1.6
C18 C13 C14 C19 0.9
C12 C13 C14 C19 143.6
C18 C13 C14 C15 -143.6
C12 C13 C14 C15 -0.9
C16 C11 C15 C20 -0.2
C12 C11 C15 C20 -141.3
C16 C11 C15 C14 142.2
C12 C11 C15 C14 1.2
C19 C14 C15 C20 -1.7
C13 C14 C15 C20 142.9
C19 C14 C15 C11 -144.8
C13 C14 C15 C11 -0.2
C15 C11 C16 C30 0.5
C12 C11 C16 C30 137.8
C15 C11 C16 C21 -136.4
C12 C11 C16 C21 0.9
C13 C12 C17 C22 137.5
C11 C12 C17 C22 -0.8
C13 C12 C17 C23 -0.3
C11 C12 C17 C23 -138.6
C12 C13 C18 C24 0.1
C14 C13 C18 C24 138.0
C12 C13 C18 C25 -137.6
C14 C13 C18 C25 0.3
C15 C14 C19 C27 1.0
C13 C14 C19 C27 -139.2
C15 C14 C19 C26 138.1
C13 C14 C19 C26 -2.1
C11 C15 C20 C28 138.8
C14 C15 C20 C28 0.8
C11 C15 C20 C29 -0.1
C14 C15 C20 C29 -138.2
C11 C16 C21 C22 -1.3
C30 C16 C21 C22 -143.2
C11 C16 C21 C31 141.6
C30 C16 C21 C31 -0.3
C31 C21 C22 C17 -137.9
C16 C21 C22 C17 0.6
C31 C21 C22 C32 1.1
C16 C21 C22 C32 139.7
C12 C17 C22 C21 0.4
C23 C17 C22 C21 141.0
C12 C17 C22 C32 -142.4
C23 C17 C22 C32 -1.8
C22 C17 C23 C24 -141.6
C12 C17 C23 C24 -0.2
C22 C17 C23 C33 2.6
C12 C17 C23 C33 144.0
C33 C23 C24 C18 -136.9
C17 C23 C24 C18 0.6
C33 C23 C24 C34 2.4
C17 C23 C24 C34 139.9
C13 C18 C24 C23 -0.6
C25 C18 C24 C23 141.9
C13 C18 C24 C34 -143.5
C25 C18 C24 C34 -1.1
C13 C18 C25 C26 -0.1
C24 C18 C25 C26 -141.6
C13 C18 C25 C35 142.2
C24 C18 C25 C35 0.7
C18 C25 C26 C36 138.9
C35 C25 C26 C36 0.3
C18 C25 C26 C19 -1.1
C35 C25 C26 C19 -139.7
C14 C19 C26 C25 2.3
C27 C19 C26 C25 143.8
C14 C19 C26 C36 -142.1
C27 C19 C26 C36 -0.6
C14 C19 C27 C28 0.7
C26 C19 C27 C28 -141.4
C14 C19 C27 C37 142.3
C26 C19 C27 C37 0.2
C19 C27 C28 C20 -1.6
C37 C27 C28 C20 -139.4
C19 C27 C28 C38 137.9
C37 C27 C28 C38 0.1
C15 C20 C28 C27 0.9
C29 C20 C28 C27 143.7
C15 C20 C28 C38 -143.6
C29 C20 C28 C38 -0.8
C15 C20 C29 C30 0.2
C28 C20 C29 C30 -142.5
C15 C20 C29 C39 143.0
C28 C20 C29 C39 0.3
C20 C29 C30 C16 0.1
C39 C29 C30 C16 -138.3
C20 C29 C30 C40 138.3
C39 C29 C30 C40 -0.1
C11 C16 C30 C29 -0.4
C21 C16 C30 C29 141.9
C11 C16 C30 C40 -142.0
C21 C16 C30 C40 0.3
C22 C21 C31 C41 0.4
C16 C21 C31 C41 -141.4
C22 C21 C31 C40 142.0
C16 C21 C31 C40 0.2
C21 C22 C32 C42 -1.2
C17 C22 C32 C42 143.5
C21 C22 C32 C33 -144.5
C17 C22 C32 C33 0.3
C42 C32 C33 C43 2.0
C22 C32 C33 C43 144.0
C42 C32 C33 C23 -140.7
C22 C32 C33 C23 1.4
C24 C23 C33 C43 -3.3
C17 C23 C33 C43 -146.0
C24 C23 C33 C32 140.4
C17 C23 C33 C32 -2.4
C23 C24 C34 C44 -1.5
C18 C24 C34 C44 142.9
C23 C24 C34 C35 -143.3
C18 C24 C34 C35 1.1
C44 C34 C35 C45 0.1
C24 C34 C35 C45 141.6
C44 C34 C35 C25 -142.2
C24 C34 C35 C25 -0.6
C26 C25 C35 C45 0.7
C18 C25 C35 C45 -142.4
C26 C25 C35 C34 143.1
C18 C25 C35 C34 0.0
C25 C26 C36 C46 -0.6
C19 C26 C36 C46 142.8
C25 C26 C36 C37 -142.8
C19 C26 C36 C37 0.7
C28 C27 C37 C47 0.7
C19 C27 C37 C47 -142.0
C28 C27 C37 C36 142.9
C19 C27 C37 C36 0.2
C26 C36 C37 C47 141.3
C46 C36 C37 C47 -2.0
C26 C36 C37 C27 -0.6
C46 C36 C37 C27 -143.9
C27 C28 C38 C48 -0.9
C20 C28 C38 C48 142.9
C27 C28 C38 C39 -142.9
C20 C28 C38 C39 1.0
C30 C29 C39 C49 0.8
C20 C29 C39 C49 -141.6
C30 C29 C39 C38 142.7
C20 C29 C39 C38 0.3
C48 C38 C39 C49 0.3
C28 C38 C39 C49 141.5
C48 C38 C39 C29 -142.0
C28 C38 C39 C29 -0.8
C41 C31 C40 C50 -1.1
C21 C31 C40 C50 -143.1
C41 C31 C40 C30 142.0
C21 C31 C40 C30 0.0
C29 C30 C40 C50 0.1
C16 C30 C40 C50 142.7
C29 C30 C40 C31 -142.8
C16 C30 C40 C31 -0.2
C40 C31 C41 C51 0.9
C21 C31 C41 C51 137.8
C40 C31 C41 C42 -138.7
C21 C31 C41 C42 -1.8
C33 C32 C42 C41 137.0
C22 C32 C42 C41 -0.2
C33 C32 C42 C52 -2.2
C22 C32 C42 C52 -139.4
C31 C41 C42 C32 1.7
C51 C41 C42 C32 -142.2
C31 C41 C42 C52 144.3
C51 C41 C42 C52 0.4
C32 C33 C43 C44 -137.1
C23 C33 C43 C44 3.2
C32 C33 C43 C53 -1.0
C23 C33 C43 C53 139.2
C35 C34 C44 C54 0.3
C24 C34 C44 C54 -136.9
C35 C34 C44 C43 138.6
C24 C34 C44 C43 1.5
C33 C43 C44 C34 -2.4
C53 C43 C44 C34 -143.4
C33 C43 C44 C54 140.4
C53 C43 C44 C54 -0.5
C34 C35 C45 C46 -138.9
C25 C35 C45 C46 -1.4
C34 C35 C45 C55 -0.1
C25 C35 C45 C55 137.4
C26 C36 C46 C45 -0.1
C37 C36 C46 C45 138.8
C26 C36 C46 C56 -137.9
C37 C36 C46 C56 1.0
C35 C45 C46 C36 1.1
C55 C45 C46 C36 -141.6
C35 C45 C46 C56 143.0
C55 C45 C46 C56 0.3
C27 C37 C47 C48 -0.7
C36 C37 C47 C48 -137.3
C27 C37 C47 C57 138.4
C36 C37 C47 C57 1.8
C28 C38 C48 C58 -137.9
C39 C38 C48 C58 -0.7
C28 C38 C48 C47 1.0
C39 C38 C48 C47 138.2
C37 C47 C48 C38 -0.2
C57 C47 C48 C38 -143.8
C37 C47 C48 C58 142.1
C57 C47 C48 C58 -1.5
C29 C39 C49 C50 -1.4
C38 C39 C49 C50 -138.3
C29 C39 C49 C59 137.3
C38 C39 C49 C59 0.4
C31 C40 C50 C49 137.8
C30 C40 C50 C49 -0.8
C31 C40 C50 C60 0.7
C30 C40 C50 C60 -137.8
C39 C49 C50 C40 1.4
C59 C49 C50 C40 -141.0
C39 C49 C50 C60 143.4
C59 C49 C50 C60 0.9
C31 C41 C51 C60 -0.3
C42 C41 C51 C60 143.0
C31 C41 C51 C61 -143.1
C42 C41 C51 C61 0.2
C32 C42 C52 C53 1.6
C41 C42 C52 C53 -142.5
C32 C42 C52 C61 143.2
C41 C42 C52 C61 -0.8
C42 C52 C53 C62 136.3
C61 C52 C53 C62 -1.1
C42 C52 C53 C43 -0.7
C61 C52 C53 C43 -138.2
C33 C43 C53 C52 0.4
C44 C43 C53 C52 142.2
C33 C43 C53 C62 -141.4
C44 C43 C53 C62 0.4
C34 C44 C54 C55 -0.6
C43 C44 C54 C55 -143.2
C34 C44 C54 C62 143.2
C43 C44 C54 C62 0.5
C62 C54 C55 C63 -0.2
C44 C54 C55 C63 139.0
C62 C54 C55 C45 -138.7
C44 C54 C55 C45 0.6
C35 C45 C55 C54 -0.3
C46 C45 C55 C54 142.5
C35 C45 C55 C63 -143.4
C46 C45 C55 C63 -0.6
C36 C46 C56 C57 0.3
C45 C46 C56 C57 -141.6
C36 C46 C56 C63 142.0
C45 C46 C56 C63 0.2
C46 C56 C57 C64 137.8
C63 C56 C57 C64 0.6
C46 C56 C57 C47 -0.6
C63 C56 C57 C47 -137.8
C37 C47 C57 C56 -0.5
C48 C47 C57 C56 143.5
C37 C47 C57 C64 -143.6
C48 C47 C57 C64 0.4
C38 C48 C58 C59 0.5
C47 C48 C58 C59 -142.3
C38 C48 C58 C64 144.8
C47 C48 C58 C64 1.9
C48 C58 C59 C65 138.5
C64 C58 C59 C65 -1.6
C48 C58 C59 C49 0.1
C64 C58 C59 C49 -140.0
C39 C49 C59 C58 -0.5
C50 C49 C59 C58 141.9
C39 C49 C59 C65 -143.2
C50 C49 C59 C65 -0.8
C41 C51 C60 C50 -0.1
C61 C51 C60 C50 138.0
C41 C51 C60 C65 -138.4
C61 C51 C60 C65 -0.4
C40 C50 C60 C51 -0.1
C49 C50 C60 C51 -142.6
C40 C50 C60 C65 141.7
C49 C50 C60 C65 -0.8
C53 C52 C61 C66 1.3
C42 C52 C61 C66 -141.2
C53 C52 C61 C51 143.5
C42 C52 C61 C51 0.9
C60 C51 C61 C66 -0.4
C41 C51 C61 C66 141.8
C60 C51 C61 C52 -142.9
C41 C51 C61 C52 -0.7
C52 C53 C62 C67 1.6
C43 C53 C62 C67 143.0
C52 C53 C62 C54 -141.4
C43 C53 C62 C54 -0.1
C55 C54 C62 C67 0.1
C44 C54 C62 C67 -143.3
C55 C54 C62 C53 143.1
C44 C54 C62 C53 -0.3
C54 C55 C63 C68 0.0
C45 C55 C63 C68 142.8
C54 C55 C63 C56 -142.1
C45 C55 C63 C56 0.7
C57 C56 C63 C68 0.5
C46 C56 C63 C68 -142.2
C57 C56 C63 C55 142.1
C46 C56 C63 C55 -0.6
C56 C57 C64 C69 -1.8
C47 C57 C64 C69 140.9
C56 C57 C64 C58 -142.0
C47 C57 C64 C58 0.7
C59 C58 C64 C69 2.4
C48 C58 C64 C69 -142.9
C59 C58 C64 C57 143.7
C48 C58 C64 C57 -1.6
C58 C59 C65 C70 0.9
C49 C59 C65 C70 143.3
C58 C59 C65 C60 -142.1
C49 C59 C65 C60 0.3
C51 C60 C65 C70 0.1
C50 C60 C65 C70 -142.5
C51 C60 C65 C59 143.0
C50 C60 C65 C59 0.3
C52 C61 C66 C67 -1.9
C51 C61 C66 C67 -139.2
C52 C61 C66 C70 138.6
C51 C61 C66 C70 1.3
C53 C62 C67 C66 -2.2
C54 C62 C67 C66 137.2
C53 C62 C67 C68 -139.0
C54 C62 C67 C68 0.4
C61 C66 C67 C62 2.4
C70 C66 C67 C62 -142.5
C61 C66 C67 C68 143.7
C70 C66 C67 C68 -1.2
C55 C63 C68 C67 0.5
C56 C63 C68 C67 137.7
C55 C63 C68 C69 -137.5
C56 C63 C68 C69 -0.3
C62 C67 C68 C63 -0.6
C66 C67 C68 C63 -142.6
C62 C67 C68 C69 142.1
C66 C67 C68 C69 0.2
C57 C64 C69 C70 -138.7
C58 C64 C69 C70 -2.6
C57 C64 C69 C68 2.0
C58 C64 C69 C68 138.2
C63 C68 C69 C70 144.0
C67 C68 C69 C70 1.0
C63 C68 C69 C64 -1.0
C67 C68 C69 C64 -143.9
C59 C65 C70 C69 -1.0
C60 C65 C70 C69 136.7
C59 C65 C70 C66 -137.0
C60 C65 C70 C66 0.7
C64 C69 C70 C65 1.9
C68 C69 C70 C65 -142.1
C64 C69 C70 C66 142.3
C68 C69 C70 C66 -1.8
C61 C66 C70 C65 -1.5
C67 C66 C70 C65 142.9
C61 C66 C70 C69 -142.4
C67 C66 C70 C69 1.9
